data_4503395
loop_
_publ_author_name
'Gu, Zhi-Guo'
'Xu, Yi-Fan'
'Zhou, Xin-Hui'
'Zuo, Jing-Lin'
'You, Xiao-Zeng'

_publ_section_title
;
 Assembly of Iron(II)-Triazole Polymers from 1D Chains to 3D
 Interpenetrated Frameworks: Syntheses, Structures, and Magnetic
 Properties
;
_journal_issue 4
_journal_name_full 'Crystal Growth &amp; Design'
_journal_page_first 1306
_journal_paper_doi 10.1021/cg7010666
_journal_volume 8
_journal_year 2008
_chemical_formula_sum 'C18 H28 Fe N14 O2 Se2'
_chemical_formula_weight 686.31
_chemical_name_systematic
; 
 ? 
;
_space_group_IT_number 2
_symmetry_cell_setting triclinic
_symmetry_space_group_name_Hall '-P 1'
_symmetry_space_group_name_H-M 'P -1'
_atom_sites_solution_hydrogens geom
_atom_sites_solution_primary direct
_atom_sites_solution_secondary difmap
_audit_creation_method SHELXL-97
_cell_angle_alpha 114.725(3)
_cell_angle_beta 90.979(3)
_cell_angle_gamma 96.368(4)
_cell_formula_units_Z 1
_cell_length_a 7.6998(17)
_cell_length_b 9.434(2)
_cell_length_c 10.527(2)
_cell_measurement_reflns_used 2658
_cell_measurement_temperature 293(2)
_cell_measurement_theta_max 23.6
_cell_measurement_theta_min 2.8
_cell_volume 688.6(2)
_computing_cell_refinement 'Bruker SMART'
_computing_data_collection 'Bruker SMART'
_computing_data_reduction 'Bruker SAINT'
_computing_molecular_graphics 'Bruker SHELXTL'
_computing_publication_material 'Bruker SHELXTL'
_computing_structure_refinement 'SHELXL-97 (Sheldrick, 1997)'
_computing_structure_solution 'SHELXS-97 (Sheldrick, 1990)'
_diffrn_ambient_temperature 293(2)
_diffrn_measured_fraction_theta_full 0.967
_diffrn_measured_fraction_theta_max 0.967
_diffrn_radiation_monochromator graphite
_diffrn_radiation_source 'fine-focus sealed tube'
_diffrn_radiation_type MoK\a
_diffrn_radiation_wavelength 0.71073
_diffrn_reflns_av_R_equivalents 0.0724
_diffrn_reflns_av_sigmaI/netI 0.0586
_diffrn_reflns_limit_h_max 9
_diffrn_reflns_limit_h_min -8
_diffrn_reflns_limit_k_max 11
_diffrn_reflns_limit_k_min -11
_diffrn_reflns_limit_l_max 12
_diffrn_reflns_limit_l_min -12
_diffrn_reflns_number 3664
_diffrn_reflns_theta_full 25.99
_diffrn_reflns_theta_max 25.99
_diffrn_reflns_theta_min 2.14
_exptl_absorpt_coefficient_mu 3.235
_exptl_absorpt_correction_T_max 0.5107
_exptl_absorpt_correction_T_min 0.4436
_exptl_absorpt_correction_type none
_exptl_absorpt_process_details 'SADABS; Bruker(2000)'
_exptl_crystal_colour colorless
_exptl_crystal_density_diffrn 1.655
_exptl_crystal_density_method 'not measured'
_exptl_crystal_description block
_exptl_crystal_F_000 344
_exptl_crystal_size_max 0.30
_exptl_crystal_size_mid 0.25
_exptl_crystal_size_min 0.24
_refine_diff_density_max 0.556
_refine_diff_density_min -0.544
_refine_diff_density_rms 0.076
_refine_ls_extinction_method none
_refine_ls_goodness_of_fit_ref 0.959
_refine_ls_hydrogen_treatment mixed
_refine_ls_matrix_type full
_refine_ls_number_parameters 169
_refine_ls_number_reflns 2621
_refine_ls_number_restraints 0
_refine_ls_restrained_S_all 0.959
_refine_ls_R_factor_all 0.0448
_refine_ls_R_factor_gt 0.0371
_refine_ls_shift/su_max 0.000
_refine_ls_shift/su_mean 0.000
_refine_ls_structure_factor_coef Fsqd
_refine_ls_weighting_details 'calc w=1/[\s^2^(Fo^2^)+(0.0587P)^2^+0.0000P] where P=(Fo^2^+2Fc^2^)/3'
_refine_ls_weighting_scheme calc
_refine_ls_wR_factor_gt 0.0957
_refine_ls_wR_factor_ref 0.0992
_reflns_number_gt 2124
_reflns_number_total 2621
_reflns_threshold_expression >2sigma(I)
_cod_data_source_file cg7010666-file008.cif
_cod_data_source_block 061121am
_cod_original_cell_volume 688.5(3)
_cod_original_sg_symbol_H-M P-1
_cod_database_code 4503395

loop_
_symmetry_equiv_pos_as_xyz
'x, y, z'
'-x, -y, -z'

loop_
_atom_site_label
_atom_site_type_symbol
_atom_site_fract_x
_atom_site_fract_y
_atom_site_fract_z
_atom_site_U_iso_or_equiv
_atom_site_adp_type
_atom_site_occupancy
_atom_site_symmetry_multiplicity
_atom_site_calc_flag
_atom_site_refinement_flags
Fe1 Fe 0.5000 0.0000 0.5000 0.02961(16) Uani 1 2 d S
C1 C 0.3417(4) 0.2986(3) 0.4950(3) 0.0377(6) Uani 1 1 d .
C2 C 0.8122(4) 0.2692(3) 0.6604(3) 0.0416(7) Uani 1 1 d .
H2 H 0.7523 0.3440 0.6489 0.050 Uiso 1 1 calc R
C3 C 0.8873(4) 0.0604(4) 0.6504(4) 0.0487(8) Uani 1 1 d .
H3 H 0.8867 -0.0463 0.6270 0.058 Uiso 1 1 calc R
C4 C 0.3362(4) -0.0707(4) 0.7462(3) 0.0444(7) Uani 1 1 d .
H4 H 0.3109 -0.1778 0.6889 0.053 Uiso 1 1 calc R
C5 C 0.4159(4) 0.1705(4) 0.8219(3) 0.0428(7) Uani 1 1 d .
H5 H 0.4594 0.2679 0.8247 0.051 Uiso 1 1 calc R
C6 C 1.0690(4) 0.4533(4) 0.8118(3) 0.0504(8) Uani 1 1 d .
H6A H 1.0148 0.5344 0.7981 0.060 Uiso 1 1 calc R
H6B H 1.1846 0.4515 0.7765 0.060 Uiso 1 1 calc R
C7 C 1.0863(4) 0.4931(3) 0.9670(3) 0.0443(7) Uani 1 1 d .
H7A H 1.1414 0.4121 0.9802 0.053 Uiso 1 1 calc R
H7B H 1.1623 0.5919 1.0147 0.053 Uiso 1 1 calc R
C8 C 0.2290(4) -0.0758(4) 0.9679(4) 0.0570(9) Uani 1 1 d .
H8A H 0.2798 -0.0176 1.0633 0.068 Uiso 1 1 calc R
H8B H 0.2571 -0.1826 0.9345 0.068 Uiso 1 1 calc R
C9 C 0.0298(4) -0.0791(4) 0.9676(4) 0.0523(8) Uani 1 1 d .
H9A H -0.0197 -0.1329 0.8715 0.063 Uiso 1 1 calc R
H9B H -0.0158 -0.1397 1.0176 0.063 Uiso 1 1 calc R
N1 N 0.4279(3) 0.2209(3) 0.5201(3) 0.0443(6) Uani 1 1 d .
N2 N 0.7569(3) 0.1167(3) 0.6065(3) 0.0349(5) Uani 1 1 d .
N3 N 0.9636(3) 0.3005(3) 0.7322(3) 0.0391(6) Uani 1 1 d .
N4 N 1.0147(3) 0.1666(3) 0.7282(3) 0.0566(8) Uani 1 1 d .
N5 N 0.4065(3) 0.0356(3) 0.7045(3) 0.0376(5) Uani 1 1 d .
N6 N 0.3067(3) -0.0040(3) 0.8806(3) 0.0445(6) Uani 1 1 d .
N7 N 0.3585(3) 0.1533(3) 0.9324(3) 0.0478(6) Uani 1 1 d .
O1W O 0.4927(5) 0.4226(5) 0.1917(4) 0.1351(17) Uani 1 1 d .
H1WA H 0.5309 0.5324 0.2142 0.162 Uiso 1 1 d R
H1WB H 0.4534 0.3541 0.0950 0.162 Uiso 1 1 d R
Se1 Se 0.19512(5) 0.41183(4) 0.45579(4) 0.06153(17) Uani 1 1 d .

loop_
_atom_site_aniso_label
_atom_site_aniso_U_11
_atom_site_aniso_U_22
_atom_site_aniso_U_33
_atom_site_aniso_U_23
_atom_site_aniso_U_13
_atom_site_aniso_U_12
Fe1 0.0293(3) 0.0284(3) 0.0333(3) 0.0145(2) 0.0001(2) 0.0065(2)
C1 0.0439(15) 0.0304(14) 0.0412(17) 0.0169(13) 0.0052(12) 0.0068(12)
C2 0.0434(16) 0.0386(16) 0.0452(18) 0.0211(14) -0.0051(13) 0.0022(12)
C3 0.0471(17) 0.0356(16) 0.056(2) 0.0112(14) -0.0115(15) 0.0091(13)
C4 0.0444(17) 0.0432(17) 0.0460(19) 0.0179(15) 0.0089(14) 0.0101(13)
C5 0.0393(15) 0.0428(17) 0.0457(18) 0.0186(14) 0.0036(13) 0.0028(12)
C6 0.0538(19) 0.0451(18) 0.0436(19) 0.0155(15) -0.0042(15) -0.0143(14)
C7 0.0440(16) 0.0367(16) 0.0435(18) 0.0112(14) -0.0093(14) -0.0048(12)
C8 0.0523(19) 0.076(2) 0.067(2) 0.050(2) 0.0188(17) 0.0215(17)
C9 0.0484(18) 0.061(2) 0.061(2) 0.0375(18) 0.0167(16) 0.0102(15)
N1 0.0459(14) 0.0338(13) 0.0554(17) 0.0197(12) -0.0002(12) 0.0112(11)
N2 0.0325(12) 0.0329(12) 0.0387(13) 0.0146(10) -0.0019(10) 0.0046(9)
N3 0.0400(13) 0.0371(13) 0.0377(14) 0.0144(11) -0.0005(10) 0.0010(10)
N4 0.0429(15) 0.0496(16) 0.067(2) 0.0155(14) -0.0173(13) 0.0061(12)
N5 0.0359(12) 0.0392(13) 0.0400(14) 0.0187(11) 0.0054(10) 0.0055(10)
N6 0.0399(13) 0.0549(16) 0.0475(16) 0.0295(13) 0.0076(11) 0.0084(11)
N7 0.0439(14) 0.0563(16) 0.0406(14) 0.0178(13) 0.0041(11) 0.0064(11)
O1W 0.130(3) 0.133(3) 0.073(3) -0.008(2) 0.010(2) -0.051(3)
Se1 0.0667(3) 0.0658(3) 0.0764(3) 0.0482(2) 0.00907(19) 0.03065(19)

loop_
_atom_type_symbol
_atom_type_description
_atom_type_scat_dispersion_real
_atom_type_scat_dispersion_imag
_atom_type_scat_source
C C 0.0033 0.0016 'International Tables Vol C Tables 4.2.6.8 and 6.1.1.4'
H H 0.0000 0.0000 'International Tables Vol C Tables 4.2.6.8 and 6.1.1.4'
N N 0.0061 0.0033 'International Tables Vol C Tables 4.2.6.8 and 6.1.1.4'
Fe Fe 0.3463 0.8444 'International Tables Vol C Tables 4.2.6.8 and 6.1.1.4'
Se Se -0.0929 2.2259 'International Tables Vol C Tables 4.2.6.8 and 6.1.1.4'
O O 0.0106 0.0060 'International Tables Vol C Tables 4.2.6.8 and 6.1.1.4'

loop_
_geom_angle_atom_site_label_1
_geom_angle_atom_site_label_2
_geom_angle_atom_site_label_3
_geom_angle
_geom_angle_site_symmetry_1
_geom_angle_site_symmetry_3
N1 Fe1 N1 180.0 . 2_656
N1 Fe1 N5 88.27(10) . 2_656
N1 Fe1 N5 91.73(10) 2_656 2_656
N1 Fe1 N5 91.73(10) . .
N1 Fe1 N5 88.27(10) 2_656 .
N5 Fe1 N5 180.000(1) 2_656 .
N1 Fe1 N2 89.66(9) . 2_656
N1 Fe1 N2 90.34(9) 2_656 2_656
N5 Fe1 N2 88.01(9) 2_656 2_656
N5 Fe1 N2 91.99(9) . 2_656
N1 Fe1 N2 90.34(9) . .
N1 Fe1 N2 89.66(9) 2_656 .
N5 Fe1 N2 91.99(9) 2_656 .
N5 Fe1 N2 88.01(9) . .
N2 Fe1 N2 180.0 2_656 .
N1 C1 Se1 176.4(3) . .
N3 C2 N2 110.5(3) . .
N3 C2 H2 124.8 . .
N2 C2 H2 124.8 . .
N4 C3 N2 115.0(3) . .
N4 C3 H3 122.5 . .
N2 C3 H3 122.5 . .
N6 C4 N5 110.7(3) . .
N6 C4 H4 124.7 . .
N5 C4 H4 124.7 . .
N7 C5 N5 114.5(3) . .
N7 C5 H5 122.7 . .
N5 C5 H5 122.7 . .
N3 C6 C7 111.7(3) . .
N3 C6 H6A 109.3 . .
C7 C6 H6A 109.3 . .
N3 C6 H6B 109.3 . .
C7 C6 H6B 109.3 . .
H6A C6 H6B 107.9 . .
C7 C7 C6 113.2(3) 2_767 .
C7 C7 H7A 108.9 2_767 .
C6 C7 H7A 108.9 . .
C7 C7 H7B 108.9 2_767 .
C6 C7 H7B 108.9 . .
H7A C7 H7B 107.8 . .
N6 C8 C9 112.6(3) . .
N6 C8 H8A 109.1 . .
C9 C8 H8A 109.1 . .
N6 C8 H8B 109.1 . .
C9 C8 H8B 109.1 . .
H8A C8 H8B 107.8 . .
C9 C9 C8 114.3(4) 2_557 .
C9 C9 H9A 108.7 2_557 .
C8 C9 H9A 108.7 . .
C9 C9 H9B 108.7 2_557 .
C8 C9 H9B 108.7 . .
H9A C9 H9B 107.6 . .
C1 N1 Fe1 154.0(2) . .
C2 N2 C3 102.2(2) . .
C2 N2 Fe1 126.76(19) . .
C3 N2 Fe1 130.51(18) . .
C2 N3 N4 110.0(2) . .
C2 N3 C6 128.8(3) . .
N4 N3 C6 121.2(3) . .
C3 N4 N3 102.3(2) . .
C4 N5 C5 102.7(3) . .
C4 N5 Fe1 128.7(2) . .
C5 N5 Fe1 128.5(2) . .
C4 N6 N7 109.4(2) . .
C4 N6 C8 129.1(3) . .
N7 N6 C8 121.5(3) . .
C5 N7 N6 102.7(3) . .
H1WA O1W H1WB 117.3 . .

loop_
_geom_bond_atom_site_label_1
_geom_bond_atom_site_label_2
_geom_bond_distance
_geom_bond_site_symmetry_2
Fe1 N1 2.142(2) .
Fe1 N1 2.142(2) 2_656
Fe1 N5 2.183(2) 2_656
Fe1 N5 2.183(2) .
Fe1 N2 2.189(2) 2_656
Fe1 N2 2.189(2) .
C1 N1 1.145(4) .
C1 Se1 1.790(3) .
C2 N3 1.313(4) .
C2 N2 1.321(3) .
C2 H2 0.9300 .
C3 N4 1.306(4) .
C3 N2 1.346(3) .
C3 H3 0.9300 .
C4 N6 1.322(4) .
C4 N5 1.323(4) .
C4 H4 0.9300 .
C5 N7 1.317(4) .
C5 N5 1.346(4) .
C5 H5 0.9300 .
C6 N3 1.464(4) .
C6 C7 1.516(5) .
C6 H6A 0.9700 .
C6 H6B 0.9700 .
C7 C7 1.503(6) 2_767
C7 H7A 0.9700 .
C7 H7B 0.9700 .
C8 N6 1.453(4) .
C8 C9 1.531(4) .
C8 H8A 0.9700 .
C8 H8B 0.9700 .
C9 C9 1.488(6) 2_557
C9 H9A 0.9700 .
C9 H9B 0.9700 .
N3 N4 1.349(4) .
N6 N7 1.357(4) .
O1W H1WA 0.9700 .
O1W H1WB 0.9700 .
